data_2223205
loop_
_publ_author_name
'Fun, Hoong-Kun'
'Goh, Jia Hao'
'Vinayaka, A. C.'
'Kalluraya, B.'

_publ_section_title
;
 <i>N</i>-(2,4-Dioxo-1,3-thiazolidin-3-yl)-2-(4-isobutylphenyl)propanamide
;
_journal_coeditor_code TK2517
_journal_issue 9
_journal_name_full 'Acta Crystallographica Section E'
_journal_page_first o2094
_journal_paper_doi 10.1107/S160053680903027X
_journal_volume 65
_journal_year 2009
_chemical_formula_iupac 'C16 H20 N2 O3 S'
_chemical_formula_moiety 'C16 H20 N2 O3 S'
_chemical_formula_sum 'C16 H20 N2 O3 S'
_chemical_formula_weight 320.40
_chemical_name_systematic
;
<i>N</i>-(2,4-Dioxo-1,3-thiazolidin-3-yl)-2-(4-isobutylphenyl)propanamide
;
_space_group_IT_number 61
_symmetry_cell_setting orthorhombic
_symmetry_space_group_name_Hall '-P 2ac 2ab'
_symmetry_space_group_name_H-M 'P b c a'
_atom_sites_solution_hydrogens geom
_atom_sites_solution_primary direct
_atom_sites_solution_secondary difmap
_audit_creation_method SHELXL-97
_cell_angle_alpha 90
_cell_angle_beta 90
_cell_angle_gamma 90
_cell_formula_units_Z 8
_cell_length_a 9.73050(10)
_cell_length_b 11.3991(2)
_cell_length_c 29.6323(4)
_cell_measurement_reflns_used 5195
_cell_measurement_temperature 100.00(10)
_cell_measurement_theta_max 30.0
_cell_measurement_theta_min 2.5
_cell_volume 3286.78(8)
_computing_cell_refinement 'SAINT (Bruker, 2005)'
_computing_data_collection 'APEX2 (Bruker, 2005)'
_computing_data_reduction 'SAINT (Bruker, 2005)'
_computing_molecular_graphics 'SHELXTL (Sheldrick, 2008)'
_computing_publication_material
;
SHELXTL (Sheldrick, 2008) and PLATON (Spek, 2009)
;
_computing_structure_refinement 'SHELXTL (Sheldrick, 2008)'
_computing_structure_solution 'SHELXTL (Sheldrick, 2008)'
_diffrn_ambient_temperature 100.00(10)
_diffrn_measured_fraction_theta_full 1.000
_diffrn_measured_fraction_theta_max 1.000
_diffrn_measurement_device_type
;
Bruker SMART APEXII CCD area-detector
;
_diffrn_measurement_method '\f and \w'
_diffrn_radiation_monochromator graphite
_diffrn_radiation_source 'fine-focus sealed tube'
_diffrn_radiation_type MoK\a
_diffrn_radiation_wavelength 0.71073
_diffrn_reflns_av_R_equivalents 0.079
_diffrn_reflns_av_sigmaI/netI 0.044
_diffrn_reflns_limit_h_max 12
_diffrn_reflns_limit_h_min -12
_diffrn_reflns_limit_k_max 13
_diffrn_reflns_limit_k_min -14
_diffrn_reflns_limit_l_max 36
_diffrn_reflns_limit_l_min -38
_diffrn_reflns_number 33569
_diffrn_reflns_theta_full 27.5
_diffrn_reflns_theta_max 27.5
_diffrn_reflns_theta_min 2.5
_diffrn_standards_number 0
_exptl_absorpt_coefficient_mu 0.211
_exptl_absorpt_correction_T_max 0.981
_exptl_absorpt_correction_T_min 0.951
_exptl_absorpt_correction_type multi-scan
_exptl_absorpt_process_details '(<i>SADABS</i>; Bruker, 2005)'
_exptl_crystal_colour colourless
_exptl_crystal_density_diffrn 1.295
_exptl_crystal_density_method 'not measured'
_exptl_crystal_description plate
_exptl_crystal_F_000 1360
_exptl_crystal_size_max 0.239
_exptl_crystal_size_mid 0.209
_exptl_crystal_size_min 0.091
_refine_diff_density_max 0.44
_refine_diff_density_min -0.26
_refine_ls_extinction_method none
_refine_ls_goodness_of_fit_ref 1.20
_refine_ls_hydrogen_treatment mixed
_refine_ls_matrix_type full
_refine_ls_number_parameters 279
_refine_ls_number_reflns 3783
_refine_ls_number_restraints 0
_refine_ls_restrained_S_all 1.20
_refine_ls_R_factor_all 0.088
_refine_ls_R_factor_gt 0.064
_refine_ls_shift/su_max 0.001
_refine_ls_shift/su_max_lt 0.001
_refine_ls_shift/su_mean 0.000
_refine_ls_structure_factor_coef Fsqd
_refine_ls_weighting_details 'calc w=1/[\s^2^(Fo^2^)+(0.0661P)^2^+0.7928P] where P=(Fo^2^+2Fc^2^)/3'
_refine_ls_weighting_scheme calc
_refine_ls_wR_factor_gt 0.131
_refine_ls_wR_factor_ref 0.143
_reflns_number_gt 2927
_reflns_number_total 3783
_reflns_threshold_expression I>2\s(I)
_cod_data_source_file tk2517.cif
_cod_data_source_block I
_cod_depositor_comments
;
The following automatic conversions were performed:
'_symmetry_cell_setting' value 'Orthorhombic' changed to 'orthorhombic'
according to '/home/saulius/struct/CIF-dictionaries/cif_core.dic'
dictionary named 'cif_core.dic' version 2.4.1 from 2010-06-29.

Automatic conversion script
Id: cif_fix_enum 1527 2010-12-29 10:47:43Z saulius 

The following automatic conversions were performed:

'_symmetry_cell_setting' value 'Orthorhombic' changed to
'orthorhombic' according to
/home/saulius/struct/CIF-dictionaries/cif_core.dic dictionary named
'cif_core.dic' version 2.4.1 from 2010-06-29.

Automatic conversion script
Id: cif_fix_values 1715 2011-07-08 13:25:40Z adriana 
;
_cod_database_code 2223205
_cod_database_fobs_code 2223205

loop_
_symmetry_equiv_pos_as_xyz
'x, y, z'
'-x+1/2, -y, z+1/2'
'-x, y+1/2, -z+1/2'
'x+1/2, -y+1/2, -z'
'-x, -y, -z'
'x-1/2, y, -z-1/2'
'x, -y-1/2, z-1/2'
'-x-1/2, y-1/2, z'

loop_
_atom_site_type_symbol
_atom_site_label
_atom_site_fract_x
_atom_site_fract_y
_atom_site_fract_z
_atom_site_U_iso_or_equiv
_atom_site_adp_type
_atom_site_calc_flag
_atom_site_refinement_flags
_atom_site_occupancy
_atom_site_disorder_assembly
_atom_site_disorder_group
S S1 0.07397(7) 0.09512(5) 0.38158(2) 0.02357(19) Uani d . 1 . .
O O1 0.15979(17) 0.01544(15) 0.50523(6) 0.0235(4) Uani d . 1 . .
O O2 0.13357(18) 0.31521(14) 0.40290(6) 0.0234(4) Uani d . 1 . .
O O3 -0.03571(16) 0.26390(15) 0.51261(6) 0.0209(4) Uani d . 1 . .
N N1 0.15610(19) 0.17543(16) 0.45864(6) 0.0154(4) Uani d . 1 . .
N N2 0.1867(2) 0.25414(17) 0.49260(6) 0.0164(4) Uani d . 1 . .
C C1 0.1250(2) 0.2144(2) 0.41525(8) 0.0169(5) Uani d . 1 . .
C C2 0.0969(3) -0.0098(2) 0.42684(8) 0.0193(5) Uani d . 1 . .
C C3 0.1398(2) 0.0567(2) 0.46830(8) 0.0171(5) Uani d . 1 . .
C C4 0.0839(2) 0.28924(18) 0.52017(8) 0.0134(5) Uani d . 1 . .
C C5 0.1292(2) 0.35908(19) 0.56150(8) 0.0154(5) Uani d . 1 . .
C C6 0.1110(2) 0.27896(19) 0.60228(8) 0.0161(5) Uani d . 1 . .
C C7 0.2173(3) 0.2042(2) 0.61513(8) 0.0214(5) Uani d . 1 . .
C C8 0.2021(3) 0.1278(2) 0.65112(9) 0.0231(6) Uani d . 1 . .
C C9 0.0800(3) 0.1236(2) 0.67589(8) 0.0186(5) Uani d . 1 . .
C C10 -0.0259(3) 0.1977(2) 0.66277(8) 0.0199(5) Uani d . 1 . .
C C11 -0.0112(3) 0.2746(2) 0.62666(8) 0.0191(5) Uani d . 1 . .
C C12 0.0669(3) 0.0436(2) 0.71635(8) 0.0225(5) Uani d . 1 . .
C C13 0.1343(3) 0.0931(2) 0.75930(8) 0.0241(6) Uani d . 1 . .
C C14 0.0692(4) 0.2092(3) 0.77362(11) 0.0338(7) Uani d . 1 . .
C C15 0.1251(4) 0.0031(3) 0.79731(10) 0.0343(7) Uani d . 1 . .
C C16 0.0467(3) 0.4732(2) 0.56402(9) 0.0211(5) Uani d . 1 . .
H H2A 0.018(3) -0.046(3) 0.4334(10) 0.037(8) Uiso d . 1 . .
H H2B 0.166(3) -0.062(2) 0.4197(9) 0.029(7) Uiso d . 1 . .
H H5 0.231(3) 0.381(2) 0.5594(8) 0.014(6) Uiso d . 1 . .
H H7 0.299(3) 0.204(2) 0.5973(9) 0.027(7) Uiso d . 1 . .
H H8 0.277(3) 0.074(2) 0.6603(9) 0.023(7) Uiso d . 1 . .
H H10 -0.111(3) 0.198(2) 0.6778(8) 0.016(6) Uiso d . 1 . .
H H11 -0.083(3) 0.326(3) 0.6170(9) 0.028(7) Uiso d . 1 . .
H H12A 0.107(3) -0.031(2) 0.7094(9) 0.023(7) Uiso d . 1 . .
H H12B -0.031(3) 0.031(2) 0.7228(8) 0.015(6) Uiso d . 1 . .
H H13 0.232(3) 0.109(2) 0.7529(10) 0.034(8) Uiso d . 1 . .
H H14A 0.109(3) 0.239(3) 0.7992(11) 0.037(8) Uiso d . 1 . .
H H14B -0.031(3) 0.197(3) 0.7814(10) 0.038(8) Uiso d . 1 . .
H H14C 0.075(3) 0.270(3) 0.7520(11) 0.046(9) Uiso d . 1 . .
H H15A 0.167(3) 0.035(3) 0.8251(11) 0.042(9) Uiso d . 1 . .
H H15B 0.029(3) -0.021(3) 0.8030(10) 0.039(8) Uiso d . 1 . .
H H15C 0.171(3) -0.073(3) 0.7888(10) 0.036(8) Uiso d . 1 . .
H H16A -0.054(3) 0.457(2) 0.5618(9) 0.030(8) Uiso d . 1 . .
H H16B 0.078(3) 0.527(2) 0.5401(9) 0.024(7) Uiso d . 1 . .
H H16C 0.063(3) 0.507(3) 0.5937(10) 0.032(8) Uiso d . 1 . .
H H1N2 0.271(3) 0.270(2) 0.4968(9) 0.031(8) Uiso d . 1 . .

loop_
_atom_site_aniso_label
_atom_site_aniso_U_11
_atom_site_aniso_U_22
_atom_site_aniso_U_33
_atom_site_aniso_U_12
_atom_site_aniso_U_13
_atom_site_aniso_U_23
S1 0.0388(4) 0.0173(3) 0.0146(3) -0.0015(3) -0.0018(3) -0.0025(2)
O1 0.0259(10) 0.0239(9) 0.0207(9) 0.0021(7) -0.0022(7) 0.0052(7)
O2 0.0339(10) 0.0151(8) 0.0213(9) -0.0008(7) -0.0007(8) 0.0013(7)
O3 0.0120(8) 0.0254(9) 0.0254(10) -0.0013(7) -0.0005(7) -0.0031(7)
N1 0.0155(10) 0.0149(9) 0.0157(10) -0.0010(7) -0.0002(8) -0.0018(8)
N2 0.0140(11) 0.0208(10) 0.0144(10) -0.0025(8) -0.0004(9) -0.0047(8)
C1 0.0174(12) 0.0183(12) 0.0150(12) 0.0025(9) 0.0029(10) -0.0019(9)
C2 0.0265(14) 0.0139(11) 0.0174(12) 0.0006(10) 0.0028(10) 0.0025(9)
C3 0.0137(11) 0.0194(11) 0.0182(12) 0.0041(9) 0.0027(10) 0.0002(9)
C4 0.0152(12) 0.0118(10) 0.0132(11) 0.0013(9) -0.0005(9) 0.0044(8)
C5 0.0152(12) 0.0153(11) 0.0158(12) -0.0012(9) 0.0000(10) 0.0026(9)
C6 0.0212(12) 0.0144(11) 0.0128(11) -0.0016(9) -0.0006(9) -0.0016(9)
C7 0.0200(13) 0.0241(12) 0.0200(13) 0.0020(10) 0.0044(11) 0.0015(10)
C8 0.0250(14) 0.0236(13) 0.0208(13) 0.0063(10) -0.0005(11) 0.0027(10)
C9 0.0284(13) 0.0162(11) 0.0113(11) -0.0060(10) -0.0025(10) -0.0024(9)
C10 0.0207(13) 0.0214(12) 0.0176(12) -0.0040(10) 0.0033(11) -0.0030(10)
C11 0.0204(13) 0.0182(11) 0.0186(13) 0.0010(10) -0.0032(10) -0.0004(9)
C12 0.0301(15) 0.0202(13) 0.0171(13) -0.0034(11) 0.0014(11) 0.0002(10)
C13 0.0297(15) 0.0264(13) 0.0163(13) -0.0029(11) -0.0020(11) 0.0050(10)
C14 0.051(2) 0.0285(15) 0.0223(15) 0.0008(14) -0.0058(15) -0.0052(13)
C15 0.0472(19) 0.0352(16) 0.0205(15) -0.0025(14) -0.0038(13) 0.0081(12)
C16 0.0266(14) 0.0158(12) 0.0210(14) 0.0009(10) 0.0011(11) -0.0008(10)

loop_
_atom_type_symbol
_atom_type_description
_atom_type_scat_dispersion_real
_atom_type_scat_dispersion_imag
_atom_type_scat_source
C C 0.0033 0.0016 'International Tables Vol C Tables 4.2.6.8 and 6.1.1.4'
H H 0.0000 0.0000 'International Tables Vol C Tables 4.2.6.8 and 6.1.1.4'
N N 0.0061 0.0033 'International Tables Vol C Tables 4.2.6.8 and 6.1.1.4'
O O 0.0106 0.0060 'International Tables Vol C Tables 4.2.6.8 and 6.1.1.4'
S S 0.1246 0.1234 'International Tables Vol C Tables 4.2.6.8 and 6.1.1.4'

loop_
_geom_angle_atom_site_label_1
_geom_angle_atom_site_label_2
_geom_angle_atom_site_label_3
_geom_angle_site_symmetry_1
_geom_angle_site_symmetry_3
_geom_angle
_geom_angle_publ_flag
C1 S1 C2 . . 93.19(11) ?
N2 N1 C3 . . 120.43(19) ?
N2 N1 C1 . . 120.79(18) ?
C3 N1 C1 . . 118.35(19) ?
C4 N2 N1 . . 118.2(2) ?
C4 N2 H1N2 . . 124.4(19) ?
N1 N2 H1N2 . . 116.8(19) ?
O2 C1 N1 . . 124.6(2) ?
O2 C1 S1 . . 125.66(19) ?
N1 C1 S1 . . 109.77(16) ?
C3 C2 S1 . . 107.87(16) ?
C3 C2 H2A . . 107.0(19) ?
S1 C2 H2A . . 110.9(19) ?
C3 C2 H2B . . 108.1(17) ?
S1 C2 H2B . . 110.2(18) ?
H2A C2 H2B . . 112(3) ?
O1 C3 N1 . . 123.1(2) ?
O1 C3 C2 . . 126.1(2) ?
N1 C3 C2 . . 110.7(2) ?
O3 C4 N2 . . 121.7(2) ?
O3 C4 C5 . . 123.1(2) ?
N2 C4 C5 . . 115.2(2) ?
C6 C5 C4 . . 106.87(17) ?
C6 C5 C16 . . 114.2(2) ?
C4 C5 C16 . . 109.36(19) ?
C6 C5 H5 . . 107.9(13) ?
C4 C5 H5 . . 110.9(13) ?
C16 C5 H5 . . 107.7(13) ?
C11 C6 C7 . . 118.1(2) ?
C11 C6 C5 . . 122.1(2) ?
C7 C6 C5 . . 119.8(2) ?
C8 C7 C6 . . 121.1(2) ?
C8 C7 H7 . . 121.0(16) ?
C6 C7 H7 . . 117.8(16) ?
C7 C8 C9 . . 121.1(2) ?
C7 C8 H8 . . 121.5(15) ?
C9 C8 H8 . . 117.4(15) ?
C10 C9 C8 . . 117.6(2) ?
C10 C9 C12 . . 121.8(2) ?
C8 C9 C12 . . 120.6(2) ?
C9 C10 C11 . . 121.5(2) ?
C9 C10 H10 . . 121.4(15) ?
C11 C10 H10 . . 117.1(15) ?
C10 C11 C6 . . 120.6(2) ?
C10 C11 H11 . . 122.8(16) ?
C6 C11 H11 . . 116.6(16) ?
C9 C12 C13 . . 113.6(2) ?
C9 C12 H12A . . 109.3(16) ?
C13 C12 H12A . . 109.3(16) ?
C9 C12 H12B . . 109.0(14) ?
C13 C12 H12B . . 108.0(14) ?
H12A C12 H12B . . 108(2) ?
C15 C13 C14 . . 110.7(2) ?
C15 C13 C12 . . 109.9(2) ?
C14 C13 C12 . . 111.8(2) ?
C15 C13 H13 . . 108.6(17) ?
C14 C13 H13 . . 107.3(16) ?
C12 C13 H13 . . 108.5(17) ?
C13 C14 H14A . . 111.8(19) ?
C13 C14 H14B . . 109.8(18) ?
H14A C14 H14B . . 106(3) ?
C13 C14 H14C . . 115(2) ?
H14A C14 H14C . . 105(3) ?
H14B C14 H14C . . 109(3) ?
C13 C15 H15A . . 109.8(18) ?
C13 C15 H15B . . 111.4(18) ?
H15A C15 H15B . . 111(3) ?
C13 C15 H15C . . 111.5(17) ?
H15A C15 H15C . . 110(2) ?
H15B C15 H15C . . 103(2) ?
C5 C16 H16A . . 110.8(16) ?
C5 C16 H16B . . 109.2(15) ?
H16A C16 H16B . . 112(2) ?
C5 C16 H16C . . 107.1(17) ?
H16A C16 H16C . . 107(2) ?
H16B C16 H16C . . 111(2) ?

loop_
_geom_bond_atom_site_label_1
_geom_bond_atom_site_label_2
_geom_bond_site_symmetry_2
_geom_bond_distance
_geom_bond_publ_flag
S1 C1 . 1.758(2) ?
S1 C2 . 1.811(2) ?
O1 C3 . 1.207(3) ?
O2 C1 . 1.209(3) ?
O3 C4 . 1.220(3) ?
N1 N2 . 1.381(3) ?
N1 C3 . 1.392(3) ?
N1 C1 . 1.394(3) ?
N2 C4 . 1.352(3) ?
N2 H1N2 . 0.85(3) ?
C2 C3 . 1.503(3) ?
C2 H2A . 0.90(3) ?
C2 H2B . 0.92(3) ?
C4 C5 . 1.526(3) ?
C5 C6 . 1.525(3) ?
C5 C16 . 1.530(3) ?
C5 H5 . 1.02(2) ?
C6 C11 . 1.392(3) ?
C6 C7 . 1.393(3) ?
C7 C8 . 1.385(3) ?
C7 H7 . 0.95(3) ?
C8 C9 . 1.398(4) ?
C8 H8 . 0.99(3) ?
C9 C10 . 1.388(3) ?
C9 C12 . 1.511(3) ?
C10 C11 . 1.391(3) ?
C10 H10 . 0.94(3) ?
C11 H11 . 0.96(3) ?
C12 C13 . 1.538(4) ?
C12 H12A . 0.96(3) ?
C12 H12B . 0.99(2) ?
C13 C15 . 1.526(4) ?
C13 C14 . 1.527(4) ?
C13 H13 . 0.99(3) ?
C14 H14A . 0.92(3) ?
C14 H14B . 1.01(3) ?
C14 H14C . 0.95(3) ?
C15 H15A . 0.99(3) ?
C15 H15B . 0.98(3) ?
C15 H15C . 1.01(3) ?
C16 H16A . 1.00(3) ?
C16 H16B . 0.98(3) ?
C16 H16C . 0.97(3) ?

loop_
_geom_hbond_atom_site_label_D
_geom_hbond_atom_site_label_H
_geom_hbond_atom_site_label_A
_geom_hbond_site_symmetry_A
_geom_hbond_distance_DH
_geom_hbond_distance_HA
_geom_hbond_distance_DA
_geom_hbond_angle_DHA
_geom_hbond_publ_flag
N2 H1N2 O3 4_556 0.85(3) 1.94(3) 2.713(2) 151(2) yes
C2 H2A O1 5_556 0.89(3) 2.53(3) 3.209(3) 133(3) yes
C2 H2B O2 8_655 0.92(3) 2.45(3) 3.371(3) 174(2) yes
C5 H5 O1 8_665 1.02(3) 2.46(2) 3.190(3) 127.6(18) yes
C2 H2A Cg2 5_556 0.90(3) 2.99(3) 3.474(3) 116(2) yes

loop_
_geom_torsion_atom_site_label_1
_geom_torsion_atom_site_label_2
_geom_torsion_atom_site_label_3
_geom_torsion_atom_site_label_4
_geom_torsion_site_symmetry_1
_geom_torsion_site_symmetry_2
_geom_torsion_site_symmetry_3
_geom_torsion_site_symmetry_4
_geom_torsion
_geom_torsion_publ_flag
C3 N1 N2 C4 . . . . -77.8(3) ?
C1 N1 N2 C4 . . . . 94.6(2) ?
N2 N1 C1 O2 . . . . 6.7(3) ?
C3 N1 C1 O2 . . . . 179.2(2) ?
N2 N1 C1 S1 . . . . -174.03(16) ?
C3 N1 C1 S1 . . . . -1.5(2) ?
C2 S1 C1 O2 . . . . 178.7(2) ?
C2 S1 C1 N1 . . . . -0.56(18) ?
C1 S1 C2 C3 . . . . 2.22(19) ?
N2 N1 C3 O1 . . . . -4.9(3) ?
C1 N1 C3 O1 . . . . -177.5(2) ?
N2 N1 C3 C2 . . . . 175.8(2) ?
C1 N1 C3 C2 . . . . 3.3(3) ?
S1 C2 C3 O1 . . . . 177.4(2) ?
S1 C2 C3 N1 . . . . -3.3(2) ?
N1 N2 C4 O3 . . . . -8.5(3) ?
N1 N2 C4 C5 . . . . 169.96(18) ?
O3 C4 C5 C6 . . . . 70.7(3) ?
N2 C4 C5 C6 . . . . -107.7(2) ?
O3 C4 C5 C16 . . . . -53.4(3) ?
N2 C4 C5 C16 . . . . 128.2(2) ?
C4 C5 C6 C11 . . . . -89.8(3) ?
C16 C5 C6 C11 . . . . 31.2(3) ?
C4 C5 C6 C7 . . . . 87.9(2) ?
C16 C5 C6 C7 . . . . -151.0(2) ?
C11 C6 C7 C8 . . . . -0.1(4) ?
C5 C6 C7 C8 . . . . -177.9(2) ?
C6 C7 C8 C9 . . . . -0.3(4) ?
C7 C8 C9 C10 . . . . 0.7(4) ?
C7 C8 C9 C12 . . . . -177.3(2) ?
C8 C9 C10 C11 . . . . -0.7(3) ?
C12 C9 C10 C11 . . . . 177.3(2) ?
C9 C10 C11 C6 . . . . 0.3(4) ?
C7 C6 C11 C10 . . . . 0.1(3) ?
C5 C6 C11 C10 . . . . 177.8(2) ?
C10 C9 C12 C13 . . . . -98.4(3) ?
C8 C9 C12 C13 . . . . 79.5(3) ?
C9 C12 C13 C15 . . . . -175.9(2) ?
C9 C12 C13 C14 . . . . 60.8(3) ?
